data_1544859
loop_
_publ_author_name
'Michiba, K.'
'Miyawaki, R.'
'Minakawa, T.'
'Terada, Y.'
'Nakai, I.'
'Matsubara, S.'

_publ_section_title
;
 Crystal structure of hydroxylbastnasite-(Ce) from Kamihouri, Miyazaki
 Prefecture, Japan
;
_journal_name_full 'Journal of Mineralogical and Petrological Sciences'
_journal_page_first 326
_journal_page_last 334
_journal_volume 108
_journal_year 2013
_chemical_formula_sum 'C H0.85 Ce0.49 Eu0.01 F0.15 Gd0.01 La0.21 Nd0.16 O3.85 Pr0.06 Sm0.02 Th0.01 Y0.03'
_chemical_name_common Ce(CO3)OH
_chemical_name_mineral hydroxylbastnasite-(Ce)
_space_group_IT_number 174
_space_group_name_H-M_alt 'P -6'
_symmetry_space_group_name_Hall 'P -6'
_symmetry_space_group_name_H-M 'P -6'
_cell_angle_alpha 90
_cell_angle_beta 90
_cell_angle_gamma 120
_cell_formula_units_Z 18
_cell_length_a 12.4730(9)
_cell_length_b 12.4730(9)
_cell_length_c 9.9607(14)
_cell_volume 1342.0(2)
_cod_data_source_file hydroxylbastnasite-Ce.cif
_cod_data_source_block hydroxylbastnasite-Ce
_cod_original_formula_sum 'Ce0.49 La0.21 Nd0.16 Pr0.06 Y0.03 Sm0.02 Gd0.01 Th0.01 Eu0.01 C1 O3.85 H0.85 F0.15'
_cod_database_code 1544859

loop_
_space_group_symop_operation_xyz
'x, y, z'
'-y, x-y, z'
'-x+y, -x, z'
'x, y, -z'
'-y, x-y, -z'
'-x+y, -x, -z'

loop_
_atom_site_label
_atom_site_occupancy
_atom_site_fract_x
_atom_site_fract_y
_atom_site_fract_z
_atom_site_adp_type
_atom_site_U_iso_or_equiv
_atom_site_type_symbol
Ce1 1.0 0.10783(9) 0.22796(6) 0.23530(5) Uiso 0.008978 Ce
Ce2 1.0 0.77882(16) 0.56268(6) 0.2542(2) Uiso 0.013722 Ce
Ce3 1.0 0.43856(6) 0.54375(7) 0.25769(18) Uiso 0.010711 Ce
C1 1.0 0.8655(15) 0.5103(15) 0.000000 Uiso 0.030000 C
C2 1.0 -0.0902(11) 0.1104(10) 0.000000 Uiso 0.007000 C
C3 1.0 0.3037(14) 0.4637(14) 0.000000 Uiso 0.025000 C
C4 1.0 0.5531(14) 0.4206(15) 0.500000 Uiso 0.026000 C
C5 1.0 0.5356(13) 0.7746(13) 0.500000 Uiso 0.017000 C
C6 1.0 -0.0247(13) 0.1777(13) 0.500000 Uiso 0.016000 C
O1 1.0 0.7601(11) 0.5088(11) 0.000000 Uiso 0.034000 O
O2 1.0 0.9117(7) 0.5098(7) 0.1118(7) Uiso 0.017800 O
O3 1.0 0.0286(9) 0.1691(9) 0.000000 Uiso 0.016800 O
O4 1.0 0.2316(7) 0.1469(7) 0.1119(7) Uiso 0.013900 O
O5 1.0 0.4114(13) 0.5726(13) 0.000000 Uiso 0.040000 O
O6 1.0 0.2516(7) 0.4173(7) 0.1117(8) Uiso 0.025600 O
O7 1.0 0.8033(11) 0.5032(11) 0.500000 Uiso 0.030000 O
O8 1.0 0.5796(7) 0.4838(7) 0.3884(7) Uiso 0.018600 O
O9 1.0 0.3638(11) 0.5249(11) 0.500000 Uiso 0.033000 O
O10 1.0 0.5671(7) 0.7415(7) 0.3879(7) Uiso 0.021800 O
O11 1.0 0.0822(7) 0.1794(7) 0.500000 Uiso 0.004300 O
O12 1.0 -0.0721(7) 0.1799(7) 0.3875(7) Uiso 0.014200 O
O13 1.0 0.000000 0.000000 0.2723(10) Uiso 0.009100 O
O14 1.0 0.666667 0.333333 0.2377(14) Uiso 0.027000 O
O15 1.0 0.333333 0.666667 0.2356(13) Uiso 0.023000 O
O16 1.0 0.9998(7) 0.6804(7) 0.3218(7) Uiso 0.016800 O
O17 1.0 0.6532(7) 0.6543(7) 0.1778(7) Uiso 0.020400 O

loop_
_atom_site_aniso_label
_atom_site_aniso_U_11
_atom_site_aniso_U_22
_atom_site_aniso_U_33
_atom_site_aniso_U_12
_atom_site_aniso_U_13
_atom_site_aniso_U_23
Ce1 0.01110 0.01040 0.00440 0.00460 -0.00100 0.00160
Ce2 0.01370 0.00800 0.01850 0.00470 0.01020 0.00110
Ce3 0.00760 0.00810 0.01600 0.00360 -0.00380 -0.00310
C1 0.00000 0.00000 0.00000 0.00000 0.00000 0.00000
C2 0.00000 0.00000 0.00000 0.00000 0.00000 0.00000
C3 0.00000 0.00000 0.00000 0.00000 0.00000 0.00000
C4 0.00000 0.00000 0.00000 0.00000 0.00000 0.00000
C5 0.00000 0.00000 0.00000 0.00000 0.00000 0.00000
C6 0.00000 0.00000 0.00000 0.00000 0.00000 0.00000
O1 0.00000 0.00000 0.00000 0.00000 0.00000 0.00000
O2 0.00000 0.00000 0.00000 0.00000 0.00000 0.00000
O3 0.00000 0.00000 0.00000 0.00000 0.00000 0.00000
O4 0.00000 0.00000 0.00000 0.00000 0.00000 0.00000
O5 0.00000 0.00000 0.00000 0.00000 0.00000 0.00000
O6 0.00000 0.00000 0.00000 0.00000 0.00000 0.00000
O7 0.00000 0.00000 0.00000 0.00000 0.00000 0.00000
O8 0.00000 0.00000 0.00000 0.00000 0.00000 0.00000
O9 0.00000 0.00000 0.00000 0.00000 0.00000 0.00000
O10 0.00000 0.00000 0.00000 0.00000 0.00000 0.00000
O11 0.00000 0.00000 0.00000 0.00000 0.00000 0.00000
O12 0.00000 0.00000 0.00000 0.00000 0.00000 0.00000
O13 0.00000 0.00000 0.00000 0.00000 0.00000 0.00000
O14 0.00000 0.00000 0.00000 0.00000 0.00000 0.00000
O15 0.00000 0.00000 0.00000 0.00000 0.00000 0.00000
O16 0.00000 0.00000 0.00000 0.00000 0.00000 0.00000
O17 0.00000 0.00000 0.00000 0.00000 0.00000 0.00000
